data_1556021
loop_
_publ_author_name
'Yin, Kun'
'Zhang, Ronghua'

_publ_section_title
;
 Transition-Metal-Free Direct C-H Arylation of Quinoxalin-2(1H)-ones with
 Diaryliodonium Salts at Room Temperature.
;
_journal_issue 7
_journal_name_full 'Organic letters'
_journal_page_first 1530
_journal_page_last 1533
_journal_paper_doi 10.1021/acs.orglett.7b00310
_journal_volume 19
_journal_year 2017
_chemical_formula_sum 'C16 H14 N2 O'
_chemical_formula_weight 250.29
_space_group_crystal_system orthorhombic
_space_group_IT_number 33
_space_group_name_Hall 'P 2c -2n'
_space_group_name_H-M_alt 'P n a 21'
_atom_sites_solution_hydrogens geom
_audit_creation_method SHELXL-2014/7
_cell_angle_alpha 90
_cell_angle_beta 90
_cell_angle_gamma 90
_cell_formula_units_Z 4
_cell_length_a 9.9288(5)
_cell_length_b 26.7988(15)
_cell_length_c 4.7384(2)
_cell_measurement_reflns_used 9963
_cell_measurement_temperature 296(2)
_cell_measurement_theta_max 25.35
_cell_measurement_theta_min 3.04
_cell_volume 1260.79(11)
_computing_cell_refinement 'Bruker SAINT'
_computing_data_collection 'Bruker APEX3'
_computing_data_reduction 'Bruker SAINT'
_computing_molecular_graphics 'Bruker SHELXTL'
_computing_publication_material 'Bruker SHELXTL'
_computing_structure_refinement 'SHELXL-2014/7 (Sheldrick, 2014)'
_computing_structure_solution 'SHELXS-97 (Sheldrick 2008)'
_diffrn_ambient_temperature 296(2)
_diffrn_measured_fraction_theta_full 0.998
_diffrn_measured_fraction_theta_max 0.998
_diffrn_measurement_device_type 'Bruker APEX-III CMOS'
_diffrn_measurement_method '\f and \w scans'
_diffrn_radiation_type MoK\a
_diffrn_radiation_wavelength 0.71073
_diffrn_reflns_av_R_equivalents 0.0416
_diffrn_reflns_av_unetI/netI 0.0267
_diffrn_reflns_Laue_measured_fraction_full 0.998
_diffrn_reflns_Laue_measured_fraction_max 0.998
_diffrn_reflns_limit_h_max 11
_diffrn_reflns_limit_h_min -11
_diffrn_reflns_limit_k_max 32
_diffrn_reflns_limit_k_min -32
_diffrn_reflns_limit_l_max 5
_diffrn_reflns_limit_l_min -5
_diffrn_reflns_number 17170
_diffrn_reflns_point_group_measured_fraction_full 0.967
_diffrn_reflns_point_group_measured_fraction_max 0.965
_diffrn_reflns_theta_full 25.242
_diffrn_reflns_theta_max 25.429
_diffrn_reflns_theta_min 3.041
_exptl_absorpt_coefficient_mu 0.084
_exptl_absorpt_correction_type multi-scan
_exptl_absorpt_process_details sadabs
_exptl_crystal_colour colourless
_exptl_crystal_density_diffrn 1.319
_exptl_crystal_description block
_exptl_crystal_F_000 528
_exptl_crystal_size_max 0.150
_exptl_crystal_size_mid 0.130
_exptl_crystal_size_min 0.120
_exptl_transmission_factor_max 0.7452
_exptl_transmission_factor_min 0.6615
_refine_diff_density_max 0.326
_refine_diff_density_min -0.333
_refine_diff_density_rms 0.118
_refine_ls_abs_structure_details
; 
 Flack x determined using 747 quotients [(I+)-(I-)]/[(I+)+(I-)] 
 (Parsons, Flack and Wagner, Acta Cryst. B69 (2013) 249-259). 
;
_refine_ls_abs_structure_Flack 0.5(7)
_refine_ls_extinction_coef 0.056(8)
_refine_ls_extinction_expression Fc^*^=kFc[1+0.001xFc^2^\l^3^/sin(2\q)]^-1/4^
_refine_ls_extinction_method 'SHELXL-2014/7 (Sheldrick 2014'
_refine_ls_goodness_of_fit_ref 1.092
_refine_ls_hydrogen_treatment constr
_refine_ls_matrix_type full
_refine_ls_number_parameters 175
_refine_ls_number_reflns 2252
_refine_ls_number_restraints 1
_refine_ls_restrained_S_all 1.091
_refine_ls_R_factor_all 0.0547
_refine_ls_R_factor_gt 0.0464
_refine_ls_shift/su_max 0.000
_refine_ls_shift/su_mean 0.000
_refine_ls_structure_factor_coef Fsqd
_refine_ls_weighting_details 'w=1/[\s^2^(Fo^2^)+(0.0755P)^2^+0.0557P] where P=(Fo^2^+2Fc^2^)/3'
_refine_ls_weighting_scheme calc
_refine_ls_wR_factor_gt 0.1077
_refine_ls_wR_factor_ref 0.1132
_reflns_Friedel_coverage 0.713
_reflns_Friedel_fraction_full 0.927
_reflns_Friedel_fraction_max 0.922
_reflns_number_gt 1970
_reflns_number_total 2252
_reflns_threshold_expression 'I > 2\s(I)'
_cod_data_source_file ol7b00310_si_002.cif
_cod_data_source_block 161226aa
_cod_database_code 1556021
_shelx_shelxl_version_number 2014/7
_shelx_space_group_comment
; 
The symmetry employed for this shelxl refinement is uniquely defined 
by the following loop, which should always be used as a source of 
symmetry information in preference to the above space-group names. 
They are only intended as comments. 
;
_shelx_estimated_absorpt_t_min 0.988
_shelx_estimated_absorpt_t_max 0.990

loop_
_space_group_symop_operation_xyz
'x, y, z'
'-x, -y, z+1/2'
'x+1/2, -y+1/2, z'
'-x+1/2, y+1/2, z+1/2'

loop_
_atom_site_label
_atom_site_type_symbol
_atom_site_fract_x
_atom_site_fract_y
_atom_site_fract_z
_atom_site_U_iso_or_equiv
_atom_site_adp_type
_atom_site_occupancy
_atom_site_site_symmetry_order
_atom_site_calc_flag
_atom_site_refinement_flags_posn
_atom_site_refinement_flags_adp
N1 N 0.4308(2) 0.29615(8) 0.7865(5) 0.0469(6) Uani 1 1 d . .
O1 O 0.5930(2) 0.28091(7) 0.4641(6) 0.0765(8) Uani 1 1 d . .
C1 C 0.3468(2) 0.32916(9) 0.9305(6) 0.0424(6) Uani 1 1 d . .
N2 N 0.4515(2) 0.39742(8) 0.6718(4) 0.0396(5) Uani 1 1 d . .
C2 C 0.2524(3) 0.31361(12) 1.1319(7) 0.0542(7) Uani 1 1 d . .
H2 H 0.2437 0.2799 1.1750 0.065 Uiso 1 1 calc R U
C3 C 0.1735(3) 0.34800(12) 1.2644(7) 0.0600(8) Uani 1 1 d . .
H3 H 0.1108 0.3375 1.3976 0.072 Uiso 1 1 calc R U
C4 C 0.1853(3) 0.39886(12) 1.2032(7) 0.0589(8) Uani 1 1 d . .
H4 H 0.1311 0.4220 1.2953 0.071 Uiso 1 1 calc R U
C5 C 0.2771(3) 0.41425(10) 1.0073(6) 0.0493(7) Uani 1 1 d . .
H5 H 0.2849 0.4481 0.9665 0.059 Uiso 1 1 calc R U
C6 C 0.3594(2) 0.38010(9) 0.8673(6) 0.0384(6) Uani 1 1 d . .
C7 C 0.5240(3) 0.31154(10) 0.5920(6) 0.0468(7) Uani 1 1 d . .
C8 C 0.5307(2) 0.36668(9) 0.5420(5) 0.0379(6) Uani 1 1 d . .
C9 C 0.6277(2) 0.38788(9) 0.3367(5) 0.0386(6) Uani 1 1 d . .
C10 C 0.7351(3) 0.36177(10) 0.2212(7) 0.0532(7) Uani 1 1 d . .
H10 H 0.7486 0.3286 0.2724 0.064 Uiso 1 1 calc R U
C11 C 0.8228(3) 0.38395(10) 0.0312(7) 0.0530(8) Uani 1 1 d . .
H11 H 0.8939 0.3654 -0.0420 0.064 Uiso 1 1 calc R U
C12 C 0.8068(2) 0.43313(10) -0.0520(5) 0.0432(6) Uani 1 1 d . .
C13 C 0.7001(3) 0.45954(10) 0.0626(6) 0.0456(6) Uani 1 1 d . .
H13 H 0.6868 0.4926 0.0102 0.055 Uiso 1 1 calc R U
C14 C 0.6127(2) 0.43753(9) 0.2543(6) 0.0434(6) Uani 1 1 d . .
H14 H 0.5425 0.4563 0.3294 0.052 Uiso 1 1 calc R U
C15 C 0.9022(3) 0.45646(12) -0.2618(7) 0.0558(8) Uani 1 1 d . .
H15A H 0.8754 0.4475 -0.4497 0.084 Uiso 1 1 calc R U
H15B H 0.9919 0.4447 -0.2271 0.084 Uiso 1 1 calc R U
H15C H 0.8998 0.4921 -0.2422 0.084 Uiso 1 1 calc R U
C16 C 0.4188(4) 0.24225(10) 0.8402(9) 0.0691(10) Uani 1 1 d . .
H16A H 0.3313 0.2310 0.7822 0.104 Uiso 1 1 calc R U
H16B H 0.4305 0.2359 1.0380 0.104 Uiso 1 1 calc R U
H16C H 0.4867 0.2247 0.7353 0.104 Uiso 1 1 calc R U

loop_
_atom_site_aniso_label
_atom_site_aniso_U_11
_atom_site_aniso_U_22
_atom_site_aniso_U_33
_atom_site_aniso_U_23
_atom_site_aniso_U_13
_atom_site_aniso_U_12
N1 0.0533(12) 0.0343(11) 0.0532(14) 0.0037(11) -0.0003(11) -0.0032(9)
O1 0.0900(15) 0.0375(10) 0.1019(19) -0.0060(12) 0.0384(14) 0.0048(10)
C1 0.0391(12) 0.0444(14) 0.0437(15) 0.0033(12) -0.0049(11) -0.0037(11)
N2 0.0428(11) 0.0366(11) 0.0393(12) 0.0016(9) 0.0019(10) 0.0001(9)
C2 0.0530(15) 0.0518(16) 0.0577(17) 0.0135(14) -0.0012(14) -0.0103(14)
C3 0.0478(15) 0.074(2) 0.0583(18) 0.0080(17) 0.0110(15) -0.0075(14)
C4 0.0513(15) 0.067(2) 0.0584(19) 0.0042(16) 0.0173(16) 0.0093(14)
C5 0.0509(15) 0.0463(15) 0.0508(16) 0.0042(13) 0.0074(13) 0.0066(12)
C6 0.0383(12) 0.0406(13) 0.0363(14) 0.0036(11) -0.0017(10) -0.0008(10)
C7 0.0518(14) 0.0364(14) 0.0522(16) 0.0008(13) 0.0040(13) -0.0005(12)
C8 0.0393(12) 0.0362(12) 0.0384(14) -0.0021(11) -0.0046(12) -0.0001(10)
C9 0.0403(12) 0.0367(13) 0.0387(14) -0.0044(11) -0.0021(11) -0.0009(10)
C10 0.0578(16) 0.0386(13) 0.0631(19) 0.0024(13) 0.0105(15) 0.0062(12)
C11 0.0526(15) 0.0435(15) 0.0628(19) -0.0064(14) 0.0145(14) 0.0044(12)
C12 0.0442(13) 0.0491(15) 0.0361(13) -0.0041(12) 0.0003(12) -0.0063(11)
C13 0.0510(14) 0.0395(13) 0.0462(15) 0.0024(12) -0.0009(12) -0.0015(11)
C14 0.0444(14) 0.0392(14) 0.0465(15) -0.0026(12) 0.0049(12) 0.0028(10)
C15 0.0583(16) 0.0611(19) 0.0481(16) 0.0028(14) 0.0047(15) -0.0109(14)
C16 0.086(2) 0.0347(15) 0.087(3) 0.0093(17) 0.014(2) -0.0043(14)

loop_
_atom_type_symbol
_atom_type_description
_atom_type_scat_dispersion_real
_atom_type_scat_dispersion_imag
_atom_type_scat_source
C C 0.0033 0.0016 'International Tables Vol C Tables 4.2.6.8 and 6.1.1.4'
H H 0.0000 0.0000 'International Tables Vol C Tables 4.2.6.8 and 6.1.1.4'
N N 0.0061 0.0033 'International Tables Vol C Tables 4.2.6.8 and 6.1.1.4'
O O 0.0106 0.0060 'International Tables Vol C Tables 4.2.6.8 and 6.1.1.4'

loop_
_geom_angle_atom_site_label_1
_geom_angle_atom_site_label_2
_geom_angle_atom_site_label_3
_geom_angle
C7 N1 C1 122.8(2)
C7 N1 C16 117.8(2)
C1 N1 C16 119.3(2)
N1 C1 C2 123.0(2)
N1 C1 C6 117.4(2)
C2 C1 C6 119.6(2)
C8 N2 C6 120.5(2)
C3 C2 C1 119.8(3)
C3 C2 H2 120.1
C1 C2 H2 120.1
C2 C3 C4 121.0(3)
C2 C3 H3 119.5
C4 C3 H3 119.5
C5 C4 C3 119.5(3)
C5 C4 H4 120.3
C3 C4 H4 120.3
C4 C5 C6 121.1(3)
C4 C5 H5 119.5
C6 C5 H5 119.5
N2 C6 C5 119.1(2)
N2 C6 C1 121.9(2)
C5 C6 C1 119.0(2)
O1 C7 N1 120.5(2)
O1 C7 C8 123.7(2)
N1 C7 C8 115.7(2)
N2 C8 C9 117.6(2)
N2 C8 C7 121.7(2)
C9 C8 C7 120.8(2)
C10 C9 C14 116.9(2)
C10 C9 C8 124.4(2)
C14 C9 C8 118.7(2)
C11 C10 C9 121.5(2)
C11 C10 H10 119.3
C9 C10 H10 119.3
C12 C11 C10 121.4(2)
C12 C11 H11 119.3
C10 C11 H11 119.3
C11 C12 C13 117.6(2)
C11 C12 C15 120.7(2)
C13 C12 C15 121.8(2)
C12 C13 C14 121.2(2)
C12 C13 H13 119.4
C14 C13 H13 119.4
C13 C14 C9 121.5(2)
C13 C14 H14 119.3
C9 C14 H14 119.3
C12 C15 H15A 109.5
C12 C15 H15B 109.5
H15A C15 H15B 109.5
C12 C15 H15C 109.5
H15A C15 H15C 109.5
H15B C15 H15C 109.5
N1 C16 H16A 109.5
N1 C16 H16B 109.5
H16A C16 H16B 109.5
N1 C16 H16C 109.5
H16A C16 H16C 109.5
H16B C16 H16C 109.5

loop_
_geom_bond_atom_site_label_1
_geom_bond_atom_site_label_2
_geom_bond_distance
N1 C7 1.369(4)
N1 C1 1.394(3)
N1 C16 1.471(3)
O1 C7 1.229(3)
C1 C2 1.401(4)
C1 C6 1.403(3)
N2 C8 1.294(3)
N2 C6 1.382(3)
C2 C3 1.363(4)
C2 H2 0.9300
C3 C4 1.398(4)
C3 H3 0.9300
C4 C5 1.365(4)
C4 H4 0.9300
C5 C6 1.395(4)
C5 H5 0.9300
C7 C8 1.498(3)
C8 C9 1.482(3)
C9 C10 1.388(4)
C9 C14 1.395(3)
C10 C11 1.386(4)
C10 H10 0.9300
C11 C12 1.385(4)
C11 H11 0.9300
C12 C13 1.385(4)
C12 C15 1.509(4)
C13 C14 1.388(4)
C13 H13 0.9300
C14 H14 0.9300
C15 H15A 0.9600
C15 H15B 0.9600
C15 H15C 0.9600
C16 H16A 0.9600
C16 H16B 0.9600
C16 H16C 0.9600

loop_
_geom_torsion_atom_site_label_1
_geom_torsion_atom_site_label_2
_geom_torsion_atom_site_label_3
_geom_torsion_atom_site_label_4
_geom_torsion
C7 N1 C1 C2 -179.3(2)
C16 N1 C1 C2 1.7(4)
C7 N1 C1 C6 0.7(4)
C16 N1 C1 C6 -178.4(3)
N1 C1 C2 C3 -179.9(3)
C6 C1 C2 C3 0.1(4)
C1 C2 C3 C4 -0.2(4)
C2 C3 C4 C5 0.2(5)
C3 C4 C5 C6 -0.1(4)
C8 N2 C6 C5 178.9(2)
C8 N2 C6 C1 -0.7(3)
C4 C5 C6 N2 -179.6(3)
C4 C5 C6 C1 0.0(4)
N1 C1 C6 N2 -0.4(3)
C2 C1 C6 N2 179.6(2)
N1 C1 C6 C5 -180.0(2)
C2 C1 C6 C5 0.0(4)
C1 N1 C7 O1 -177.8(3)
C16 N1 C7 O1 1.3(4)
C1 N1 C7 C8 0.0(4)
C16 N1 C7 C8 179.1(3)
C6 N2 C8 C9 -179.5(2)
C6 N2 C8 C7 1.5(3)
O1 C7 C8 N2 176.6(3)
N1 C7 C8 N2 -1.1(3)
O1 C7 C8 C9 -2.4(4)
N1 C7 C8 C9 179.9(2)
N2 C8 C9 C10 167.3(2)
C7 C8 C9 C10 -13.7(4)
N2 C8 C9 C14 -11.8(3)
C7 C8 C9 C14 167.2(2)
C14 C9 C10 C11 -0.4(4)
C8 C9 C10 C11 -179.6(2)
C9 C10 C11 C12 -0.1(5)
C10 C11 C12 C13 0.3(4)
C10 C11 C12 C15 -179.2(3)
C11 C12 C13 C14 0.1(4)
C15 C12 C13 C14 179.6(2)
C12 C13 C14 C9 -0.7(4)
C10 C9 C14 C13 0.9(4)
C8 C9 C14 C13 -179.9(2)
